data_7108791
loop_
_publ_author_name
'Adonis Michaelides'
'Stavroula Skoulika'
'Michael G. Siskos'

_publ_section_title
;
 2D and 3D photoreactive lanthanide MOFs of trans,trans-muconic acid
;
_journal_name_full Chem.Commun.
_journal_page_first 1008
_journal_paper_doi 10.1039/c2cc36356a
_journal_volume 49
_journal_year 2012
_chemical_formula_sum 'C18 H20 Er2 O16'
_chemical_formula_weight 826.86
_chemical_name_systematic
;
?
;
_space_group_IT_number 15
_symmetry_cell_setting monoclinic
_symmetry_space_group_name_Hall '-C 2yc'
_symmetry_space_group_name_H-M 'C 1 2/c 1'
_atom_sites_solution_hydrogens geom
_atom_sites_solution_primary direct
_atom_sites_solution_secondary difmap
_audit_creation_method SHELXL-97
_cell_angle_alpha 90.00
_cell_angle_beta 110.634(2)
_cell_angle_gamma 90.00
_cell_formula_units_Z 4
_cell_length_a 15.2522(9)
_cell_length_b 7.7825(5)
_cell_length_c 20.2169(16)
_cell_measurement_reflns_used 100
_cell_measurement_temperature 100(2)
_cell_measurement_theta_max 12.3
_cell_measurement_theta_min 9.8
_cell_volume 2245.8(3)
_computing_structure_refinement 'SHELXL-97 (Sheldrick, 1997)'
_computing_structure_solution 'SHELXS-97 (Sheldrick, 1990)'
_diffrn_ambient_temperature 100(2)
_diffrn_measured_fraction_theta_full 0.995
_diffrn_measured_fraction_theta_max 0.995
_diffrn_radiation_monochromator graphite
_diffrn_radiation_source 'fine-focus sealed tube'
_diffrn_radiation_type MoK\a
_diffrn_radiation_wavelength 0.71073
_diffrn_reflns_av_R_equivalents 0.0264
_diffrn_reflns_av_sigmaI/netI 0.0189
_diffrn_reflns_limit_h_max 18
_diffrn_reflns_limit_h_min -17
_diffrn_reflns_limit_k_max 8
_diffrn_reflns_limit_k_min -9
_diffrn_reflns_limit_l_max 24
_diffrn_reflns_limit_l_min -24
_diffrn_reflns_number 9139
_diffrn_reflns_theta_full 25.03
_diffrn_reflns_theta_max 25.03
_diffrn_reflns_theta_min 2.85
_diffrn_standards_decay_% none
_diffrn_standards_interval_count 100
_diffrn_standards_number 3
_exptl_absorpt_coefficient_mu 7.505
_exptl_absorpt_correction_type none
_exptl_crystal_colour pink
_exptl_crystal_density_diffrn 2.446
_exptl_crystal_density_method 'not measured'
_exptl_crystal_description prismatic
_exptl_crystal_F_000 1568
_exptl_crystal_size_max 0.10
_exptl_crystal_size_mid 0.10
_exptl_crystal_size_min 0.10
_refine_diff_density_max 0.643
_refine_diff_density_min -0.506
_refine_diff_density_rms 0.086
_refine_ls_extinction_method none
_refine_ls_goodness_of_fit_ref 1.240
_refine_ls_hydrogen_treatment mixed
_refine_ls_matrix_type fullcycle
_refine_ls_number_parameters 175
_refine_ls_number_reflns 1980
_refine_ls_number_restraints 6
_refine_ls_restrained_S_all 1.238
_refine_ls_R_factor_all 0.0158
_refine_ls_R_factor_gt 0.0152
_refine_ls_shift/su_max 0.003
_refine_ls_shift/su_mean 0.000
_refine_ls_structure_factor_coef Fsqd
_refine_ls_weighting_details 'calc w=1/[\s^2^(Fo^2^)+(0.0088P)^2^+6.1417P] where P=(Fo^2^+2Fc^2^)/3'
_refine_ls_weighting_scheme calc
_refine_ls_wR_factor_gt 0.0356
_refine_ls_wR_factor_ref 0.0357
_reflns_number_gt 1944
_reflns_number_total 1980
_reflns_threshold_expression >2sigma(I)
_cod_data_source_file c2cc36356a.txt
_cod_data_source_block erhex2
_cod_original_sg_symbol_H-M C2/c
_cod_database_code 7108791

loop_
_symmetry_equiv_pos_as_xyz
'x, y, z'
'-x, y, -z+1/2'
'x+1/2, y+1/2, z'
'-x+1/2, y+1/2, -z+1/2'
'-x, -y, -z'
'x, -y, z-1/2'
'-x+1/2, -y+1/2, -z'
'x+1/2, -y+1/2, z-1/2'

loop_
_atom_site_label
_atom_site_type_symbol
_atom_site_fract_x
_atom_site_fract_y
_atom_site_fract_z
_atom_site_U_iso_or_equiv
_atom_site_adp_type
_atom_site_occupancy
_atom_site_symmetry_multiplicity
_atom_site_calc_flag
_atom_site_refinement_flags
Er1 Er 0.636621(8) 0.543368(16) 0.518041(6) 0.00727(6) Uani 1 1 d .
O1 O 0.18451(14) 0.1783(3) 0.09349(11) 0.0125(4) Uani 1 1 d .
O2 O 0.09193(14) 0.4030(3) 0.09191(11) 0.0140(5) Uani 1 1 d .
O3 O 0.48112(14) 0.4849(3) 0.42783(11) 0.0096(4) Uani 1 1 d .
O4 O 0.59898(14) 0.3207(3) 0.42943(10) 0.0116(4) Uani 1 1 d .
O5 O 0.84354(14) 0.8171(3) 0.57289(10) 0.0127(5) Uani 1 1 d .
O6 O 0.73038(13) 0.7088(3) 0.60646(11) 0.0123(4) Uani 1 1 d .
O1W O 0.56488(15) 0.8138(3) 0.50871(11) 0.0130(5) Uani 1 1 d D
H1A H 0.5138(14) 0.837(4) 0.4782(12) 0.019 Uiso 1 1 d D
H1B H 0.573(2) 0.881(4) 0.5418(12) 0.019 Uiso 1 1 d D
O2W O 0.78695(15) 0.4639(3) 0.52025(12) 0.0138(5) Uani 1 1 d D
H2A H 0.8265(17) 0.534(3) 0.518(2) 0.021 Uiso 1 1 d D
H2B H 0.8177(19) 0.377(2) 0.5378(18) 0.021 Uiso 1 1 d D
C1 C 0.1662(2) 0.3164(4) 0.11835(15) 0.0107(6) Uani 1 1 d .
C2 C 0.2357(2) 0.3819(4) 0.18567(15) 0.0112(6) Uani 1 1 d .
H2 H 0.2219 0.4868 0.2040 0.013 Uiso 1 1 calc R
C3 C 0.3157(2) 0.3034(4) 0.22192(15) 0.0109(6) Uani 1 1 d .
H3 H 0.3332 0.2036 0.2025 0.013 Uiso 1 1 calc R
C4 C 0.3770(2) 0.3657(4) 0.29024(15) 0.0121(6) Uani 1 1 d .
H4 H 0.3579 0.4663 0.3081 0.015 Uiso 1 1 calc R
C5 C 0.4579(2) 0.2941(4) 0.33012(15) 0.0122(6) Uani 1 1 d .
H5 H 0.4789 0.1933 0.3138 0.015 Uiso 1 1 calc R
C6 C 0.5154(2) 0.3680(4) 0.39900(15) 0.0098(6) Uani 1 1 d .
C7 C 0.8130(2) 0.7651(4) 0.61934(15) 0.0098(6) Uani 1 1 d .
C8 C 0.8759(2) 0.7654(4) 0.69401(16) 0.0109(6) Uani 1 1 d .
H8 H 0.8490 0.7612 0.7298 0.013 Uiso 1 1 calc R
C9 C 0.9690(2) 0.7714(4) 0.71345(15) 0.0121(6) Uani 1 1 d .
H9 H 0.9958 0.7758 0.6776 0.014 Uiso 1 1 calc R

loop_
_atom_site_aniso_label
_atom_site_aniso_U_11
_atom_site_aniso_U_22
_atom_site_aniso_U_33
_atom_site_aniso_U_23
_atom_site_aniso_U_13
_atom_site_aniso_U_12
Er1 0.00478(8) 0.00792(8) 0.00786(8) 0.00014(5) 0.00068(6) 0.00029(5)
O1 0.0112(10) 0.0115(11) 0.0135(10) -0.0034(9) 0.0028(9) -0.0032(9)
O2 0.0103(11) 0.0105(11) 0.0163(11) 0.0014(9) -0.0013(9) -0.0011(9)
O3 0.0085(10) 0.0098(10) 0.0102(10) -0.0009(8) 0.0029(9) 0.0007(8)
O4 0.0072(10) 0.0126(11) 0.0125(10) -0.0002(8) 0.0003(8) 0.0009(9)
O5 0.0122(11) 0.0135(11) 0.0116(10) 0.0021(9) 0.0032(9) -0.0005(9)
O6 0.0056(10) 0.0142(11) 0.0160(11) -0.0029(9) 0.0024(8) 0.0008(9)
O1W 0.0103(10) 0.0118(11) 0.0130(11) -0.0026(9) -0.0008(9) 0.0022(9)
O2W 0.0084(11) 0.0104(11) 0.0233(12) 0.0033(9) 0.0064(10) 0.0023(9)
C1 0.0104(15) 0.0105(15) 0.0119(14) 0.0020(12) 0.0050(12) -0.0034(13)
C2 0.0136(15) 0.0111(15) 0.0105(14) -0.0019(12) 0.0063(12) -0.0030(13)
C3 0.0095(14) 0.0128(15) 0.0119(15) -0.0010(12) 0.0057(12) -0.0018(13)
C4 0.0127(15) 0.0129(15) 0.0119(15) -0.0013(12) 0.0059(12) -0.0041(13)
C5 0.0100(15) 0.0135(15) 0.0138(15) -0.0039(12) 0.0051(12) 0.0009(13)
C6 0.0087(14) 0.0097(14) 0.0116(14) 0.0028(12) 0.0044(12) -0.0019(12)
C7 0.0097(14) 0.0067(14) 0.0121(14) -0.0014(11) 0.0028(12) 0.0023(12)
C8 0.0104(14) 0.0104(15) 0.0118(15) -0.0006(12) 0.0039(12) 0.0001(12)
C9 0.0117(15) 0.0122(15) 0.0112(15) 0.0000(12) 0.0026(12) -0.0016(13)

loop_
_atom_type_symbol
_atom_type_description
_atom_type_scat_dispersion_real
_atom_type_scat_dispersion_imag
_atom_type_scat_source
C C 0.0033 0.0016 'International Tables Vol C Tables 4.2.6.8 and 6.1.1.4'
H H 0.0000 0.0000 'International Tables Vol C Tables 4.2.6.8 and 6.1.1.4'
O O 0.0106 0.0060 'International Tables Vol C Tables 4.2.6.8 and 6.1.1.4'
Er Er -0.2586 4.9576 'International Tables Vol C Tables 4.2.6.8 and 6.1.1.4'

loop_
_geom_angle_atom_site_label_1
_geom_angle_atom_site_label_2
_geom_angle_atom_site_label_3
_geom_angle
_geom_angle_site_symmetry_1
_geom_angle_site_symmetry_3
O5 Er1 O1 145.23(7) 7_666 8_556
O5 Er1 O6 98.16(8) 7_666 .
O1 Er1 O6 86.36(8) 8_556 .
O5 Er1 O1W 72.21(8) 7_666 .
O1 Er1 O1W 140.62(7) 8_556 .
O6 Er1 O1W 72.52(7) . .
O5 Er1 O2W 74.45(8) 7_666 .
O1 Er1 O2W 72.82(8) 8_556 .
O6 Er1 O2W 78.13(7) . .
O1W Er1 O2W 131.18(8) . .
O5 Er1 O4 78.74(7) 7_666 .
O1 Er1 O4 83.58(7) 8_556 .
O6 Er1 O4 156.42(7) . .
O1W Er1 O4 127.01(7) . .
O2W Er1 O4 78.53(7) . .
O5 Er1 O3 138.57(7) 7_666 5_666
O1 Er1 O3 74.86(7) 8_556 5_666
O6 Er1 O3 93.31(7) . 5_666
O1W Er1 O3 73.67(7) . 5_666
O2W Er1 O3 146.98(7) . 5_666
O4 Er1 O3 104.49(7) . 5_666
O5 Er1 O3 81.72(7) 7_666 .
O1 Er1 O3 110.94(7) 8_556 .
O6 Er1 O3 149.84(7) . .
O1W Er1 O3 78.87(7) . .
O2W Er1 O3 129.71(7) . .
O4 Er1 O3 53.44(7) . .
O3 Er1 O3 69.20(8) 5_666 .
O5 Er1 C6 76.83(8) 7_666 .
O1 Er1 C6 99.58(8) 8_556 .
O6 Er1 C6 174.05(8) . .
O1W Er1 C6 102.63(8) . .
O2W Er1 C6 103.29(8) . .
O4 Er1 C6 26.44(8) . .
O3 Er1 C6 88.51(8) 5_666 .
O3 Er1 C6 27.17(8) . .
C1 O1 Er1 149.50(19) . 8_455
C6 O3 Er1 128.70(18) . 5_666
C6 O3 Er1 91.55(16) . .
Er1 O3 Er1 110.80(8) 5_666 .
C6 O4 Er1 95.06(18) . .
C7 O5 Er1 164.3(2) . 7_666
C7 O6 Er1 131.61(19) . .
Er1 O1W H1A 123(2) . .
Er1 O1W H1B 125(2) . .
H1A O1W H1B 107(2) . .
Er1 O2W H2A 123(2) . .
Er1 O2W H2B 128(2) . .
H2A O2W H2B 104(2) . .
O1 C1 O2 125.3(3) . .
O1 C1 C2 118.1(3) . .
O2 C1 C2 116.6(3) . .
C3 C2 C1 124.4(3) . .
C3 C2 H2 117.8 . .
C1 C2 H2 117.8 . .
C2 C3 C4 122.0(3) . .
C2 C3 H3 119.0 . .
C4 C3 H3 119.0 . .
C5 C4 C3 125.7(3) . .
C5 C4 H4 117.1 . .
C3 C4 H4 117.1 . .
C4 C5 C6 121.5(3) . .
C4 C5 H5 119.2 . .
C6 C5 H5 119.2 . .
O4 C6 O3 119.2(3) . .
O4 C6 C5 120.7(3) . .
O3 C6 C5 120.1(3) . .
O4 C6 Er1 58.50(15) . .
O3 C6 Er1 61.28(15) . .
C5 C6 Er1 171.0(2) . .
O5 C7 O6 124.1(3) . .
O5 C7 C8 119.1(3) . .
O6 C7 C8 116.7(3) . .
C9 C8 C7 122.8(3) . .
C9 C8 H8 118.6 . .
C7 C8 H8 118.6 . .
C8 C9 C9 123.1(4) . 2_756
C8 C9 H9 118.4 . .
C9 C9 H9 118.4 2_756 .

loop_
_geom_bond_atom_site_label_1
_geom_bond_atom_site_label_2
_geom_bond_distance
_geom_bond_site_symmetry_2
Er1 O5 2.245(2) 7_666
Er1 O1 2.247(2) 8_556
Er1 O6 2.258(2) .
Er1 O1W 2.349(2) .
Er1 O2W 2.360(2) .
Er1 O4 2.412(2) .
Er1 O3 2.420(2) 5_666
Er1 O3 2.472(2) .
Er1 C6 2.817(3) .
O1 C1 1.259(4) .
O1 Er1 2.247(2) 8_455
O2 C1 1.263(4) .
O3 C6 1.287(4) .
O3 Er1 2.420(2) 5_666
O4 C6 1.259(4) .
O5 C7 1.253(4) .
O5 Er1 2.245(2) 7_666
O6 C7 1.272(4) .
O1W H1A 0.825(10) .
O1W H1B 0.825(10) .
O2W H2A 0.829(10) .
O2W H2B 0.826(10) .
C1 C2 1.489(4) .
C2 C3 1.331(4) .
C2 H2 0.9500 .
C3 C4 1.452(4) .
C3 H3 0.9500 .
C4 C5 1.334(4) .
C4 H4 0.9500 .
C5 C6 1.476(4) .
C5 H5 0.9500 .
C7 C8 1.476(4) .
C8 C9 1.333(4) .
C8 H8 0.9500 .
C9 C9 1.447(6) 2_756
C9 H9 0.9500 .

loop_
_geom_torsion_atom_site_label_1
_geom_torsion_atom_site_label_2
_geom_torsion_atom_site_label_3
_geom_torsion_atom_site_label_4
_geom_torsion
_geom_torsion_site_symmetry_1
_geom_torsion_site_symmetry_4
O5 Er1 O3 C6 77.24(17) 7_666 .
O1 Er1 O3 C6 -69.19(17) 8_556 .
O6 Er1 O3 C6 169.25(17) . .
O1W Er1 O3 C6 150.61(17) . .
O2W Er1 O3 C6 15.46(19) . .
O4 Er1 O3 C6 -4.84(15) . .
O3 Er1 O3 C6 -132.8(2) 5_666 .
O5 Er1 O3 Er1 -149.97(9) 7_666 5_666
O1 Er1 O3 Er1 63.60(10) 8_556 5_666
O6 Er1 O3 Er1 -57.95(17) . 5_666
O1W Er1 O3 Er1 -76.59(9) . 5_666
O2W Er1 O3 Er1 148.26(8) . 5_666
O4 Er1 O3 Er1 127.96(11) . 5_666
O3 Er1 O3 Er1 0.0 5_666 5_666
C6 Er1 O3 Er1 132.8(2) . 5_666
O5 Er1 O4 C6 -83.03(17) 7_666 .
O1 Er1 O4 C6 127.05(17) 8_556 .
O6 Er1 O4 C6 -167.61(19) . .
O1W Er1 O4 C6 -25.7(2) . .
O2W Er1 O4 C6 -159.24(18) . .
O3 Er1 O4 C6 54.54(18) 5_666 .
O3 Er1 O4 C6 4.96(16) . .
O5 Er1 O6 C7 -47.2(3) 7_666 .
O1 Er1 O6 C7 98.1(3) 8_556 .
O1W Er1 O6 C7 -115.5(3) . .
O2W Er1 O6 C7 24.9(2) . .
O4 Er1 O6 C7 33.3(4) . .
O3 Er1 O6 C7 172.7(3) 5_666 .
O3 Er1 O6 C7 -134.7(2) . .
C6 Er1 O6 C7 -79.6(8) . .
Er1 O1 C1 O2 -12.2(6) 8_455 .
Er1 O1 C1 C2 165.6(3) 8_455 .
O1 C1 C2 C3 -0.6(4) . .
O2 C1 C2 C3 177.4(3) . .
C1 C2 C3 C4 -174.8(3) . .
C2 C3 C4 C5 179.5(3) . .
C3 C4 C5 C6 179.9(3) . .
Er1 O4 C6 O3 -8.8(3) . .
Er1 O4 C6 C5 169.5(2) . .
Er1 O3 C6 O4 -109.9(3) 5_666 .
Er1 O3 C6 O4 8.5(3) . .
Er1 O3 C6 C5 71.8(3) 5_666 .
Er1 O3 C6 C5 -169.8(2) . .
Er1 O3 C6 Er1 -118.48(19) 5_666 .
C4 C5 C6 O4 -165.9(3) . .
C4 C5 C6 O3 12.4(4) . .
C4 C5 C6 Er1 -83.9(14) . .
O5 Er1 C6 O4 91.15(17) 7_666 .
O1 Er1 C6 O4 -53.55(17) 8_556 .
O6 Er1 C6 O4 124.1(7) . .
O1W Er1 C6 O4 159.18(16) . .
O2W Er1 C6 O4 20.91(18) . .
O3 Er1 C6 O4 -127.92(17) 5_666 .
O3 Er1 C6 O4 -171.2(3) . .
O5 Er1 C6 O3 -97.60(17) 7_666 .
O1 Er1 C6 O3 117.70(16) 8_556 .
O6 Er1 C6 O3 -64.6(8) . .
O1W Er1 C6 O3 -29.57(17) . .
O2W Er1 C6 O3 -167.84(15) . .
O4 Er1 C6 O3 171.2(3) . .
O3 Er1 C6 O3 43.33(18) 5_666 .
O5 Er1 C6 C5 3.7(13) 7_666 .
O1 Er1 C6 C5 -141.0(14) 8_556 .
O6 Er1 C6 C5 36.7(18) . .
O1W Er1 C6 C5 71.7(14) . .
O2W Er1 C6 C5 -66.6(14) . .
O4 Er1 C6 C5 -87.5(14) . .
O3 Er1 C6 C5 144.6(14) 5_666 .
O3 Er1 C6 C5 101.3(14) . .
Er1 O5 C7 O6 54.2(9) 7_666 .
Er1 O5 C7 C8 -126.7(6) 7_666 .
Er1 O6 C7 O5 38.8(4) . .
Er1 O6 C7 C8 -140.3(2) . .
O5 C7 C8 C9 -19.5(4) . .
O6 C7 C8 C9 159.7(3) . .
C7 C8 C9 C9 -179.87(19) . 2_756
